data_8107413
loop_
_publ_author_name
'Pan, Ting'
'Shi, Da-Bin'

_publ_section_title
;
 Crystal structure of dimethyl 4,4&#x2032;-(((1R,
 2R)-cyclohexane-1,2-diyl)bis(azanediyl))dibenzoate, C22H26N2O4
;
_journal_issue 2
_journal_name_full 'Zeitschrift f\"ur Kristallographie - New Crystal Structures'
_journal_page_first 265
_journal_page_last 267
_journal_paper_doi 10.1515/ncrs-2023-0008
_journal_volume 238
_journal_year 2023
_chemical_absolute_configuration ad
_chemical_formula_moiety 'C22 H26 N2 O4'
_chemical_formula_sum 'C22 H26 N2 O4'
_chemical_formula_weight 382.45
_space_group_crystal_system trigonal
_space_group_IT_number 145
_space_group_name_Hall 'P 32'
_space_group_name_H-M_alt 'P 32'
_atom_sites_solution_hydrogens geom
_atom_sites_solution_primary direct
_cell_angle_alpha 90
_cell_angle_beta 90
_cell_angle_gamma 120
_cell_formula_units_Z 3
_cell_length_a 8.0196(2)
_cell_length_b 8.0196(2)
_cell_length_c 26.2366(5)
_cell_measurement_reflns_used 4940
_cell_measurement_temperature 149.99(10)
_cell_measurement_theta_max 73.8640
_cell_measurement_theta_min 3.3300
_cell_volume 1461.31(6)
_computing_cell_refinement 'CrysAlisPro 1.171.38.43f (Rigaku OD, 2015)'
_computing_data_collection 'CrysAlisPro 1.171.38.43f (Rigaku OD, 2015)'
_computing_data_reduction 'CrysAlisPro 1.171.38.43f (Rigaku OD, 2015)'
_computing_molecular_graphics 'Olex2 1.3-alpha (Dolomanov et al., 2009)'
_computing_publication_material 'Olex2 1.3-alpha (Dolomanov et al., 2009)'
_computing_structure_refinement 'SHELXL 2018/3 (Sheldrick, 2015)'
_computing_structure_solution 'SHELXS  (Sheldrick, 2008)'
_diffrn_ambient_environment N~2~
_diffrn_ambient_temperature 149.99(10)
_diffrn_detector 'CCD plate'
_diffrn_detector_area_resol_mean 5.2684
_diffrn_detector_type AtlasS2
_diffrn_measured_fraction_theta_full 0.985
_diffrn_measured_fraction_theta_max 0.968
_diffrn_measurement_details
;
List of Runs (angles in degrees, time in seconds):

  # Type    Start    End  Width  t~exp~   \w     \q     \k     \f   Frames
--------------------------------------------------------------------------
  1  \w   -129.00  47.00   1.00    1.00    --  -40.73   0.00 120.00  176
  2  \w     23.00  97.00   1.00    1.00    --   40.73-125.00 120.00   74
  3  \w     16.00  88.00   1.00    1.00    --   40.73  38.00-180.00   72
  4  \w    114.00 149.00   1.00    1.00    --  108.20 125.00-150.00   35
  5  \w     89.00 115.00   1.00    1.00    --  108.20-125.00 -60.00   26
  6  \w    100.00 173.00   1.00    1.00    --  108.20  87.00-110.00   73
  7  \w     83.00 156.00   1.00    1.00    --  108.20  77.00  90.00   73
  8  \w     79.00 108.00   1.00    1.00    --  108.20  61.00 120.00   29
  9  \w    150.00 176.00   1.00    1.00    --  108.20  61.00 120.00   26
 10  \w    122.00 162.00   1.00    1.00    --  108.20 125.00-180.00   40
 11  \w     97.00 173.00   1.00    1.00    --  108.20 125.00  30.00   76
 12  \w     93.00 143.00   1.00    1.00    --  108.20  45.00 150.00   50
;
_diffrn_measurement_device 'four-circle diffractometer'
_diffrn_measurement_device_type 'SuperNova, Dual, Cu at zero, AtlasS2'
_diffrn_measurement_method '\w scans'
_diffrn_orient_matrix_type 'CrysAlisPro convention (1999,Acta A55,543-557)'
_diffrn_orient_matrix_UB_11 0.1697217000
_diffrn_orient_matrix_UB_12 0.1730364000
_diffrn_orient_matrix_UB_13 0.0265192000
_diffrn_orient_matrix_UB_21 0.1421782000
_diffrn_orient_matrix_UB_22 -0.0221793000
_diffrn_orient_matrix_UB_23 -0.0348807000
_diffrn_orient_matrix_UB_31 -0.0115191000
_diffrn_orient_matrix_UB_32 0.1374098000
_diffrn_orient_matrix_UB_33 -0.0390650000
_diffrn_radiation_monochromator mirror
_diffrn_radiation_probe x-ray
_diffrn_radiation_type 'Cu K\a'
_diffrn_radiation_wavelength 1.54184
_diffrn_reflns_av_R_equivalents 0.0187
_diffrn_reflns_av_unetI/netI 0.0249
_diffrn_reflns_Laue_measured_fraction_full 0.985
_diffrn_reflns_Laue_measured_fraction_max 0.968
_diffrn_reflns_limit_h_max 9
_diffrn_reflns_limit_h_min -9
_diffrn_reflns_limit_k_max 9
_diffrn_reflns_limit_k_min -8
_diffrn_reflns_limit_l_max 32
_diffrn_reflns_limit_l_min -32
_diffrn_reflns_number 6388
_diffrn_reflns_point_group_measured_fraction_full 0.928
_diffrn_reflns_point_group_measured_fraction_max 0.895
_diffrn_reflns_theta_full 67.684
_diffrn_reflns_theta_max 73.926
_diffrn_reflns_theta_min 5.057
_diffrn_source 'micro-focus sealed X-ray tube'
_diffrn_source_type 'SuperNova (Cu) X-ray Source'
_exptl_absorpt_coefficient_mu 0.730
_exptl_absorpt_correction_T_max 1.00000
_exptl_absorpt_correction_T_min 0.84319
_exptl_absorpt_correction_type multi-scan
_exptl_absorpt_process_details
;
CrysAlisPro 1.171.38.43f (Rigaku Oxford Diffraction, 2015)
Empirical absorption correction using spherical harmonics,
 implemented in SCALE3 ABSPACK scaling algorithm.
;
_exptl_crystal_colour colourless
_exptl_crystal_colour_primary colourless
_exptl_crystal_density_diffrn 1.304
_exptl_crystal_description block
_exptl_crystal_F_000 612
_exptl_crystal_size_max 0.12
_exptl_crystal_size_mid 0.1
_exptl_crystal_size_min 0.08
_refine_diff_density_max 0.200
_refine_diff_density_min -0.131
_refine_diff_density_rms 0.031
_refine_ls_abs_structure_details
;
 Flack x determined using 1527 quotients [(I+)-(I-)]/[(I+)+(I-)]
 (Parsons, Flack and Wagner, Acta Cryst. B69 (2013) 249-259).
;
_refine_ls_abs_structure_Flack -0.01(9)
_refine_ls_extinction_coef 0.0057(6)
_refine_ls_extinction_expression Fc^*^=kFc[1+0.001xFc^2^\l^3^/sin(2\q)]^-1/4^
_refine_ls_extinction_method 'SHELXL-2018/3 (Sheldrick 2018)'
_refine_ls_goodness_of_fit_ref 1.031
_refine_ls_hydrogen_treatment constr
_refine_ls_matrix_type full
_refine_ls_number_parameters 256
_refine_ls_number_reflns 3533
_refine_ls_number_restraints 1
_refine_ls_restrained_S_all 1.031
_refine_ls_R_factor_all 0.0295
_refine_ls_R_factor_gt 0.0290
_refine_ls_shift/su_max 0.000
_refine_ls_shift/su_mean 0.000
_refine_ls_structure_factor_coef Fsqd
_refine_ls_weighting_details 'w=1/[\s^2^(Fo^2^)+(0.0520P)^2^+0.1101P] where P=(Fo^2^+2Fc^2^)/3'
_refine_ls_weighting_scheme calc
_refine_ls_wR_factor_gt 0.0823
_refine_ls_wR_factor_ref 0.0829
_reflns_Friedel_coverage 0.850
_reflns_Friedel_fraction_full 0.870
_reflns_Friedel_fraction_max 0.822
_reflns_number_gt 3451
_reflns_number_total 3533
_reflns_threshold_expression 'I > 2\s(I)'
_cod_data_source_file suppl_j_ncrs-2023-0008_suppl.cif
_cod_data_source_block s-109_2
_cod_original_cell_volume 1461.31(8)
_cod_database_code 8107413
_shelx_space_group_comment
;
The symmetry employed for this shelxl refinement is uniquely defined
by the following loop, which should always be used as a source of
symmetry information in preference to the above space-group names.
They are only intended as comments.
;
_reflns_odcompleteness_completeness 98.48
_reflns_odcompleteness_iscentric 1
_reflns_odcompleteness_theta 66.97
_olex2_refinement_description
;
1. Fixed Uiso
 At 1.2 times of:
  All C(H) groups, All C(H,H) groups, All N(H) groups
 At 1.5 times of:
  All C(H,H,H) groups
2.a Ternary CH refined with riding coordinates:
 C7(H7), C8(H8)
2.b Secondary CH2 refined with riding coordinates:
 C9(H9A,H9B), C10(H10A,H10B), C11(H11A,H11B), C12(H12A,H12B)
2.c Aromatic/amide H refined with riding coordinates:
 N1(H1), N2(H2), C2(H2A), C3(H3), C5(H5), C6(H6), C14(H14), C15(H15), C17(H17),
  C18(H18)
2.d Idealised Me refined as rotating group:
 C20(H20A,H20B,H20C), C22(H22A,H22B,H22C)
;
_olex2_submission_special_instructions 'No special instructions were received'
_oxdiff_exptl_absorpt_empirical_details
;
Empirical correction (ABSPACK) includes:
- Absorption correction using spherical harmonics
- Frame scaling
;
_oxdiff_exptl_absorpt_empirical_full_max 1.346
_oxdiff_exptl_absorpt_empirical_full_min 0.616

loop_
_space_group_symop_operation_xyz
'x, y, z'
'-y, x-y, z+2/3'
'-x+y, -x, z+1/3'

loop_
_atom_site_label
_atom_site_type_symbol
_atom_site_fract_x
_atom_site_fract_y
_atom_site_fract_z
_atom_site_U_iso_or_equiv
_atom_site_adp_type
_atom_site_occupancy
_atom_site_site_symmetry_order
_atom_site_calc_flag
_atom_site_refinement_flags_posn
_atom_site_refinement_flags_adp
_atom_site_refinement_flags_occupancy
_atom_site_disorder_assembly
_atom_site_disorder_group
O1 O 0.2613(3) 0.7939(2) 0.64236(6) 0.0371(4) Uani 1 1 d . . . . .
O2 O 0.2699(2) 0.6549(2) 0.71562(5) 0.0321(3) Uani 1 1 d . . . . .
O3 O 1.2687(2) 1.0866(2) 0.35684(6) 0.0367(4) Uani 1 1 d . . . . .
O4 O 1.1267(2) 0.9432(2) 0.28358(5) 0.0327(4) Uani 1 1 d . . . . .
N1 N 0.3389(3) 0.0855(3) 0.56130(6) 0.0299(4) Uani 1 1 d . . . . .
H1 H 0.338540 -0.004968 0.578980 0.036 Uiso 1 1 calc R U . . .
N2 N 0.5654(3) 0.2963(3) 0.43684(6) 0.0302(4) Uani 1 1 d . . . . .
H2 H 0.479349 0.203286 0.418907 0.036 Uiso 1 1 calc R U . . .
C1 C 0.3081(3) 0.2178(3) 0.58614(7) 0.0254(4) Uani 1 1 d . . . . .
C2 C 0.2707(3) 0.3488(3) 0.56008(7) 0.0293(5) Uani 1 1 d . . . . .
H2A H 0.257814 0.341763 0.524801 0.035 Uiso 1 1 calc R U . . .
C3 C 0.2531(3) 0.4876(3) 0.58653(7) 0.0295(5) Uani 1 1 d . . . . .
H3 H 0.228330 0.573108 0.568706 0.035 Uiso 1 1 calc R U . . .
C4 C 0.2715(3) 0.5027(3) 0.63943(7) 0.0264(4) Uani 1 1 d . . . . .
C5 C 0.2986(3) 0.3663(3) 0.66568(7) 0.0281(4) Uani 1 1 d . . . . .
H5 H 0.305181 0.370191 0.701088 0.034 Uiso 1 1 calc R U . . .
C6 C 0.3158(3) 0.2265(3) 0.63975(7) 0.0274(4) Uani 1 1 d . . . . .
H6 H 0.332797 0.136391 0.657891 0.033 Uiso 1 1 calc R U . . .
C7 C 0.3723(3) 0.0892(3) 0.50676(7) 0.0268(4) Uani 1 1 d . . . . .
H7 H 0.267131 0.094053 0.489106 0.032 Uiso 1 1 calc R U . . .
C8 C 0.5638(3) 0.2706(3) 0.49186(7) 0.0277(5) Uani 1 1 d . . . . .
H8 H 0.567591 0.382227 0.508250 0.033 Uiso 1 1 calc R U . . .
C9 C 0.7374(3) 0.2562(4) 0.51087(8) 0.0348(5) Uani 1 1 d . . . . .
H9A H 0.854837 0.366687 0.498623 0.042 Uiso 1 1 calc R U . . .
H9B H 0.739925 0.260301 0.547827 0.042 Uiso 1 1 calc R U . . .
C10 C 0.7323(4) 0.0728(4) 0.49324(9) 0.0398(6) Uani 1 1 d . . . . .
H10A H 0.840718 0.067309 0.507739 0.048 Uiso 1 1 calc R U . . .
H10B H 0.743813 0.074455 0.456416 0.048 Uiso 1 1 calc R U . . .
C11 C 0.5452(4) -0.1049(4) 0.50947(9) 0.0359(5) Uani 1 1 d . . . . .
H11A H 0.540580 -0.114466 0.546359 0.043 Uiso 1 1 calc R U . . .
H11B H 0.541204 -0.219353 0.495891 0.043 Uiso 1 1 calc R U . . .
C12 C 0.3710(3) -0.0942(3) 0.49028(7) 0.0295(5) Uani 1 1 d . . . . .
H12A H 0.254575 -0.204929 0.502939 0.035 Uiso 1 1 calc R U . . .
H12B H 0.367880 -0.101040 0.453351 0.035 Uiso 1 1 calc R U . . .
C13 C 0.6962(3) 0.4602(3) 0.41219(7) 0.0248(4) Uani 1 1 d . . . . .
C14 C 0.7039(3) 0.4626(3) 0.35849(7) 0.0254(4) Uani 1 1 d . . . . .
H14 H 0.614418 0.355965 0.340140 0.031 Uiso 1 1 calc R U . . .
C15 C 0.8429(3) 0.6216(3) 0.33302(7) 0.0261(4) Uani 1 1 d . . . . .
H15 H 0.846580 0.620231 0.297599 0.031 Uiso 1 1 calc R U . . .
C16 C 0.9791(3) 0.7856(3) 0.35939(7) 0.0243(4) Uani 1 1 d . . . . .
C17 C 0.9634(3) 0.7863(3) 0.41240(7) 0.0279(4) Uani 1 1 d . . . . .
H17 H 1.047853 0.896261 0.430498 0.033 Uiso 1 1 calc R U . . .
C18 C 0.8262(3) 0.6284(3) 0.43846(7) 0.0292(5) Uani 1 1 d . . . . .
H18 H 0.819290 0.632913 0.473778 0.035 Uiso 1 1 calc R U . . .
C19 C 1.1379(3) 0.9528(3) 0.33449(7) 0.0258(4) Uani 1 1 d . . . . .
C20 C 1.2819(4) 1.1026(4) 0.25695(8) 0.0391(6) Uani 1 1 d . . . . .
H20A H 1.259728 1.085194 0.220890 0.059 Uiso 1 1 calc R U . . .
H20B H 1.401410 1.108418 0.265069 0.059 Uiso 1 1 calc R U . . .
H20C H 1.287844 1.220430 0.267181 0.059 Uiso 1 1 calc R U . . .
C21 C 0.2665(3) 0.6636(3) 0.66463(7) 0.0279(4) Uani 1 1 d . . . . .
C22 C 0.2681(4) 0.8122(4) 0.74213(8) 0.0372(5) Uani 1 1 d . . . . .
H22A H 0.380231 0.931326 0.732869 0.056 Uiso 1 1 calc R U . . .
H22B H 0.268329 0.793004 0.778243 0.056 Uiso 1 1 calc R U . . .
H22C H 0.154521 0.816524 0.732874 0.056 Uiso 1 1 calc R U . . .

loop_
_atom_site_aniso_label
_atom_site_aniso_U_11
_atom_site_aniso_U_22
_atom_site_aniso_U_33
_atom_site_aniso_U_23
_atom_site_aniso_U_13
_atom_site_aniso_U_12
O1 0.0523(11) 0.0334(9) 0.0338(7) 0.0058(6) 0.0016(7) 0.0275(8)
O2 0.0418(9) 0.0308(8) 0.0282(7) 0.0010(5) 0.0000(6) 0.0216(7)
O3 0.0306(9) 0.0309(8) 0.0331(7) -0.0018(6) -0.0032(6) 0.0038(7)
O4 0.0309(8) 0.0314(8) 0.0238(6) 0.0012(6) 0.0050(5) 0.0066(7)
N1 0.0411(11) 0.0253(9) 0.0238(7) 0.0058(6) 0.0048(7) 0.0169(8)
N2 0.0320(10) 0.0263(9) 0.0197(7) 0.0015(6) -0.0035(6) 0.0051(8)
C1 0.0237(10) 0.0205(10) 0.0275(9) 0.0025(7) 0.0006(7) 0.0076(8)
C2 0.0359(12) 0.0281(11) 0.0222(8) 0.0043(7) -0.0021(7) 0.0147(10)
C3 0.0327(12) 0.0279(12) 0.0287(10) 0.0059(8) -0.0015(8) 0.0157(9)
C4 0.0245(10) 0.0247(11) 0.0276(9) 0.0039(7) -0.0002(7) 0.0106(9)
C5 0.0330(12) 0.0282(11) 0.0225(8) 0.0028(8) -0.0014(8) 0.0150(9)
C6 0.0317(11) 0.0248(10) 0.0266(9) 0.0053(7) -0.0007(7) 0.0148(9)
C7 0.0293(11) 0.0238(10) 0.0227(8) 0.0017(7) -0.0010(7) 0.0098(9)
C8 0.0326(12) 0.0244(10) 0.0197(9) 0.0008(7) -0.0016(7) 0.0094(9)
C9 0.0303(12) 0.0351(12) 0.0283(9) 0.0035(8) -0.0051(8) 0.0084(10)
C10 0.0339(13) 0.0452(15) 0.0407(12) 0.0023(10) -0.0013(9) 0.0201(12)
C11 0.0383(13) 0.0336(13) 0.0372(11) 0.0000(9) -0.0023(9) 0.0191(11)
C12 0.0303(11) 0.0248(11) 0.0284(9) 0.0003(8) -0.0012(8) 0.0102(9)
C13 0.0249(10) 0.0254(11) 0.0236(9) 0.0004(7) -0.0004(7) 0.0121(9)
C14 0.0246(10) 0.0237(10) 0.0237(9) -0.0041(7) -0.0025(7) 0.0089(9)
C15 0.0253(10) 0.0294(11) 0.0198(8) -0.0021(7) -0.0014(7) 0.0108(9)
C16 0.0235(10) 0.0252(10) 0.0237(9) -0.0005(7) -0.0006(7) 0.0117(9)
C17 0.0289(11) 0.0246(11) 0.0249(9) -0.0052(7) -0.0031(8) 0.0095(9)
C18 0.0341(12) 0.0290(11) 0.0182(9) -0.0024(7) -0.0017(7) 0.0111(10)
C19 0.0250(11) 0.0266(11) 0.0257(9) -0.0027(7) -0.0011(7) 0.0128(9)
C20 0.0373(13) 0.0347(13) 0.0320(11) 0.0043(9) 0.0110(9) 0.0081(11)
C21 0.0255(11) 0.0274(11) 0.0301(9) 0.0039(8) 0.0008(8) 0.0128(9)
C22 0.0457(15) 0.0401(13) 0.0334(10) -0.0044(9) -0.0001(10) 0.0271(12)

loop_
_atom_type_symbol
_atom_type_description
_atom_type_scat_dispersion_real
_atom_type_scat_dispersion_imag
_atom_type_scat_source
C C 0.0181 0.0091 'International Tables Vol C Tables 4.2.6.8 and 6.1.1.4'
H H 0.0000 0.0000 'International Tables Vol C Tables 4.2.6.8 and 6.1.1.4'
N N 0.0311 0.0180 'International Tables Vol C Tables 4.2.6.8 and 6.1.1.4'
O O 0.0492 0.0322 'International Tables Vol C Tables 4.2.6.8 and 6.1.1.4'

loop_
_geom_angle_atom_site_label_1
_geom_angle_atom_site_label_2
_geom_angle_atom_site_label_3
_geom_angle
_geom_angle_site_symmetry_1
_geom_angle_site_symmetry_3
C21 O2 C22 115.15(16) . .
C19 O4 C20 115.40(17) . .
C1 N1 H1 118.1 . .
C1 N1 C7 123.78(17) . .
C7 N1 H1 118.1 . .
C8 N2 H2 118.2 . .
C13 N2 H2 118.2 . .
C13 N2 C8 123.60(17) . .
N1 C1 C2 122.44(17) . .
N1 C1 C6 119.57(18) . .
C2 C1 C6 117.99(18) . .
C1 C2 H2A 119.8 . .
C3 C2 C1 120.35(18) . .
C3 C2 H2A 119.8 . .
C2 C3 H3 119.2 . .
C2 C3 C4 121.5(2) . .
C4 C3 H3 119.2 . .
C3 C4 C5 118.2(2) . .
C3 C4 C21 118.44(18) . .
C5 C4 C21 123.30(17) . .
C4 C5 H5 119.6 . .
C6 C5 C4 120.79(18) . .
C6 C5 H5 119.6 . .
C1 C6 H6 119.5 . .
C5 C6 C1 120.94(18) . .
C5 C6 H6 119.5 . .
N1 C7 H7 108.2 . .
N1 C7 C8 110.72(15) . .
N1 C7 C12 110.28(16) . .
C8 C7 H7 108.2 . .
C12 C7 H7 108.2 . .
C12 C7 C8 111.1(2) . .
N2 C8 C7 108.52(15) . .
N2 C8 H8 108.1 . .
N2 C8 C9 112.83(17) . .
C7 C8 H8 108.1 . .
C9 C8 C7 111.0(2) . .
C9 C8 H8 108.1 . .
C8 C9 H9A 109.0 . .
C8 C9 H9B 109.0 . .
H9A C9 H9B 107.8 . .
C10 C9 C8 112.7(2) . .
C10 C9 H9A 109.0 . .
C10 C9 H9B 109.0 . .
C9 C10 H10A 109.5 . .
C9 C10 H10B 109.5 . .
C9 C10 C11 110.9(2) . .
H10A C10 H10B 108.0 . .
C11 C10 H10A 109.5 . .
C11 C10 H10B 109.5 . .
C10 C11 H11A 109.5 . .
C10 C11 H11B 109.5 . .
C10 C11 C12 110.8(2) . .
H11A C11 H11B 108.1 . .
C12 C11 H11A 109.5 . .
C12 C11 H11B 109.5 . .
C7 C12 H12A 108.9 . .
C7 C12 H12B 108.9 . .
C11 C12 C7 113.2(2) . .
C11 C12 H12A 108.9 . .
C11 C12 H12B 108.9 . .
H12A C12 H12B 107.7 . .
N2 C13 C14 119.58(18) . .
N2 C13 C18 122.36(16) . .
C18 C13 C14 118.06(18) . .
C13 C14 H14 119.7 . .
C15 C14 C13 120.52(17) . .
C15 C14 H14 119.7 . .
C14 C15 H15 119.3 . .
C14 C15 C16 121.31(17) . .
C16 C15 H15 119.3 . .
C15 C16 C19 123.53(16) . .
C17 C16 C15 117.76(19) . .
C17 C16 C19 118.69(17) . .
C16 C17 H17 119.2 . .
C18 C17 C16 121.61(19) . .
C18 C17 H17 119.2 . .
C13 C18 H18 119.7 . .
C17 C18 C13 120.54(17) . .
C17 C18 H18 119.7 . .
O3 C19 O4 122.49(18) . .
O3 C19 C16 124.53(17) . .
O4 C19 C16 112.98(17) . .
O4 C20 H20A 109.5 . .
O4 C20 H20B 109.5 . .
O4 C20 H20C 109.5 . .
H20A C20 H20B 109.5 . .
H20A C20 H20C 109.5 . .
H20B C20 H20C 109.5 . .
O1 C21 O2 122.33(19) . .
O1 C21 C4 124.52(18) . .
O2 C21 C4 113.15(16) . .
O2 C22 H22A 109.5 . .
O2 C22 H22B 109.5 . .
O2 C22 H22C 109.5 . .
H22A C22 H22B 109.5 . .
H22A C22 H22C 109.5 . .
H22B C22 H22C 109.5 . .

loop_
_geom_bond_atom_site_label_1
_geom_bond_atom_site_label_2
_geom_bond_distance
_geom_bond_site_symmetry_2
O1 C21 1.216(3) .
O2 C21 1.341(2) .
O2 C22 1.447(3) .
O3 C19 1.213(3) .
O4 C19 1.338(2) .
O4 C20 1.443(3) .
N1 H1 0.8600 .
N1 C1 1.369(3) .
N1 C7 1.453(2) .
N2 H2 0.8600 .
N2 C8 1.457(2) .
N2 C13 1.367(3) .
C1 C2 1.406(3) .
C1 C6 1.408(2) .
C2 H2A 0.9300 .
C2 C3 1.377(3) .
C3 H3 0.9300 .
C3 C4 1.395(3) .
C4 C5 1.399(3) .
C4 C21 1.468(3) .
C5 H5 0.9300 .
C5 C6 1.377(3) .
C6 H6 0.9300 .
C7 H7 0.9800 .
C7 C8 1.547(3) .
C7 C12 1.528(3) .
C8 H8 0.9800 .
C8 C9 1.536(3) .
C9 H9A 0.9700 .
C9 H9B 0.9700 .
C9 C10 1.523(4) .
C10 H10A 0.9700 .
C10 H10B 0.9700 .
C10 C11 1.525(4) .
C11 H11A 0.9700 .
C11 H11B 0.9700 .
C11 C12 1.528(3) .
C12 H12A 0.9700 .
C12 H12B 0.9700 .
C13 C14 1.410(2) .
C13 C18 1.405(3) .
C14 H14 0.9300 .
C14 C15 1.376(3) .
C15 H15 0.9300 .
C15 C16 1.401(3) .
C16 C17 1.397(3) .
C16 C19 1.463(3) .
C17 H17 0.9300 .
C17 C18 1.374(3) .
C18 H18 0.9300 .
C20 H20A 0.9600 .
C20 H20B 0.9600 .
C20 H20C 0.9600 .
C22 H22A 0.9600 .
C22 H22B 0.9600 .
C22 H22C 0.9600 .

loop_
_geom_torsion_atom_site_label_1
_geom_torsion_atom_site_label_2
_geom_torsion_atom_site_label_3
_geom_torsion_atom_site_label_4
_geom_torsion
_geom_torsion_site_symmetry_1
_geom_torsion_site_symmetry_2
_geom_torsion_site_symmetry_3
_geom_torsion_site_symmetry_4
N1 C1 C2 C3 -175.7(2) . . . .
N1 C1 C6 C5 175.50(19) . . . .
N1 C7 C8 N2 -164.40(17) . . . .
N1 C7 C8 C9 71.1(2) . . . .
N1 C7 C12 C11 -69.8(2) . . . .
N2 C8 C9 C10 -67.9(2) . . . .
N2 C13 C14 C15 -175.59(19) . . . .
N2 C13 C18 C17 175.9(2) . . . .
C1 N1 C7 C8 65.2(3) . . . .
C1 N1 C7 C12 -171.47(19) . . . .
C1 C2 C3 C4 0.0(3) . . . .
C2 C1 C6 C5 -3.8(3) . . . .
C2 C3 C4 C5 -3.3(3) . . . .
C2 C3 C4 C21 175.1(2) . . . .
C3 C4 C5 C6 3.0(3) . . . .
C3 C4 C21 O1 -5.6(3) . . . .
C3 C4 C21 O2 174.96(18) . . . .
C4 C5 C6 C1 0.5(3) . . . .
C5 C4 C21 O1 172.8(2) . . . .
C5 C4 C21 O2 -6.7(3) . . . .
C6 C1 C2 C3 3.5(3) . . . .
C7 N1 C1 C2 12.0(3) . . . .
C7 N1 C1 C6 -167.23(19) . . . .
C7 C8 C9 C10 54.2(2) . . . .
C8 N2 C13 C14 171.1(2) . . . .
C8 N2 C13 C18 -8.3(3) . . . .
C8 C7 C12 C11 53.36(19) . . . .
C8 C9 C10 C11 -56.0(2) . . . .
C9 C10 C11 C12 55.3(2) . . . .
C10 C11 C12 C7 -55.1(2) . . . .
C12 C7 C8 N2 72.7(2) . . . .
C12 C7 C8 C9 -51.81(18) . . . .
C13 N2 C8 C7 167.7(2) . . . .
C13 N2 C8 C9 -68.8(3) . . . .
C13 C14 C15 C16 -0.6(3) . . . .
C14 C13 C18 C17 -3.6(3) . . . .
C14 C15 C16 C17 -3.1(3) . . . .
C14 C15 C16 C19 175.47(19) . . . .
C15 C16 C17 C18 3.5(3) . . . .
C15 C16 C19 O3 -171.6(2) . . . .
C15 C16 C19 O4 7.6(3) . . . .
C16 C17 C18 C13 -0.1(3) . . . .
C17 C16 C19 O3 6.9(3) . . . .
C17 C16 C19 O4 -173.86(18) . . . .
C18 C13 C14 C15 3.9(3) . . . .
C19 C16 C17 C18 -175.2(2) . . . .
C20 O4 C19 O3 0.4(3) . . . .
C20 O4 C19 C16 -178.83(18) . . . .
C21 C4 C5 C6 -175.3(2) . . . .
C22 O2 C21 O1 -0.4(3) . . . .
C22 O2 C21 C4 179.12(18) . . . .
